data_7126404
loop_
_publ_author_name
'Wang, Jiwei'
'Zhan, Licheng'
'Wang, Gendi'
'Wei, Yin'
'Shi, Min'
'Zhang, Jun'

_publ_section_title
;
 Pd-Promoted cross coupling of iodobenzene with vinylgold via an
 unprecedented phenyl transmetalation from Pd to Au.
;
_journal_issue 46
_journal_name_full 'Chemical communications (Cambridge, England)'
_journal_page_first 6213
_journal_page_last 6216
_journal_paper_doi 10.1039/d0cc02645j
_journal_volume 56
_journal_year 2020
_chemical_absolute_configuration ad
_chemical_formula_sum 'C34 H34 Cl2 I N'
_chemical_formula_weight 654.42
_space_group_crystal_system orthorhombic
_space_group_IT_number 33
_space_group_name_Hall 'P 2c -2n'
_space_group_name_H-M_alt 'P n a 21'
_atom_sites_solution_hydrogens geom
_audit_creation_method SHELXL-2013
_audit_update_record
;
2019-06-26 deposited with the CCDC.	2020-04-17 downloaded from the CCDC.
;
_cell_angle_alpha 90
_cell_angle_beta 90
_cell_angle_gamma 90
_cell_formula_units_Z 4
_cell_length_a 18.2744(15)
_cell_length_b 10.4465(7)
_cell_length_c 17.0070(12)
_cell_measurement_reflns_used 6057
_cell_measurement_temperature 296(2)
_cell_measurement_theta_max 52.274
_cell_measurement_theta_min 4.458
_cell_volume 3246.7(4)
_computing_cell_refinement 'Bruker SAINT'
_computing_data_collection 'Bruker APEX2'
_computing_data_reduction 'Bruker SAINT'
_computing_molecular_graphics 'Bruker SHELXTL'
_computing_publication_material 'Bruker SHELXTL'
_computing_structure_refinement 'SHELXL-2013 (Sheldrick, 2013)'
_computing_structure_solution 'SHELXS-97 (Sheldrick 2008)'
_diffrn_ambient_temperature 296(2)
_diffrn_measured_fraction_theta_full 0.993
_diffrn_measured_fraction_theta_max 0.993
_diffrn_measurement_device_type 'Bruker APEX-II CCD'
_diffrn_measurement_method '\f and \w scans'
_diffrn_radiation_type MoK\a
_diffrn_radiation_wavelength 0.71073
_diffrn_reflns_av_R_equivalents 0.0344
_diffrn_reflns_av_unetI/netI 0.0402
_diffrn_reflns_Laue_measured_fraction_full 0.993
_diffrn_reflns_Laue_measured_fraction_max 0.993
_diffrn_reflns_limit_h_max 22
_diffrn_reflns_limit_h_min -15
_diffrn_reflns_limit_k_max 12
_diffrn_reflns_limit_k_min -12
_diffrn_reflns_limit_l_max 20
_diffrn_reflns_limit_l_min -18
_diffrn_reflns_number 16393
_diffrn_reflns_point_group_measured_fraction_full 0.881
_diffrn_reflns_point_group_measured_fraction_max 0.872
_diffrn_reflns_theta_full 25.242
_diffrn_reflns_theta_max 26.000
_diffrn_reflns_theta_min 2.545
_exptl_absorpt_coefficient_mu 1.173
_exptl_absorpt_correction_T_max 0.7456
_exptl_absorpt_correction_T_min 0.5736
_exptl_absorpt_correction_type multi-scan
_exptl_absorpt_process_details sadabs
_exptl_crystal_colour green
_exptl_crystal_density_diffrn 1.339
_exptl_crystal_description prismatic
_exptl_crystal_F_000 1328
_exptl_crystal_size_max 0.180
_exptl_crystal_size_mid 0.150
_exptl_crystal_size_min 0.100
_refine_diff_density_max 0.338
_refine_diff_density_min -0.583
_refine_diff_density_rms 0.041
_refine_ls_abs_structure_details
; 
 Flack x determined using 1557 quotients [(I+)-(I-)]/[(I+)+(I-)] 
 (Parsons and Flack (2004), Acta Cryst. A60, s61). 
;
_refine_ls_abs_structure_Flack -0.008(12)
_refine_ls_extinction_expression Fc^*^=kFc[1+0.001xFc^2^\l^3^/sin(2\q)]^-1/4^
_refine_ls_extinction_method SHELXL
_refine_ls_goodness_of_fit_ref 1.050
_refine_ls_hydrogen_treatment constr
_refine_ls_matrix_type full
_refine_ls_number_parameters 351
_refine_ls_number_reflns 5561
_refine_ls_number_restraints 3
_refine_ls_restrained_S_all 1.050
_refine_ls_R_factor_all 0.0545
_refine_ls_R_factor_gt 0.0340
_refine_ls_shift/su_max 0.001
_refine_ls_shift/su_mean 0.000
_refine_ls_structure_factor_coef Fsqd
_refine_ls_weighting_details 'w=1/[\s^2^(Fo^2^)+(0.0173P)^2^+1.0622P] where P=(Fo^2^+2Fc^2^)/3'
_refine_ls_weighting_scheme calc
_refine_ls_wR_factor_gt 0.0655
_refine_ls_wR_factor_ref 0.0758
_reflns_Friedel_coverage 0.696
_reflns_Friedel_fraction_full 0.760
_reflns_Friedel_fraction_max 0.743
_reflns_number_gt 4196
_reflns_number_total 5561
_reflns_threshold_expression 'I > 2\s(I)'
_cod_data_source_file d0cc02645j2.cif
_cod_data_source_block dd18084
_cod_depositor_comments 'Adding full bibliography for 7126403--7126408.cif.'
_cod_database_code 7126404
_shelx_space_group_comment
; 
The symmetry employed for this shelxl refinement is uniquely defined 
by the following loop, which should always be used as a source of 
symmetry information in preference to the above space-group names. 
They are only intended as comments. 
;
_shelx_estimated_absorpt_t_min 0.817
_shelx_estimated_absorpt_t_max 0.892
_shelxl_version_number 2013-4

loop_
_space_group_symop_operation_xyz
'x, y, z'
'-x, -y, z+1/2'
'x+1/2, -y+1/2, z'
'-x+1/2, y+1/2, z+1/2'

loop_
_atom_site_label
_atom_site_type_symbol
_atom_site_fract_x
_atom_site_fract_y
_atom_site_fract_z
_atom_site_U_iso_or_equiv
_atom_site_adp_type
_atom_site_occupancy
_atom_site_site_symmetry_order
_atom_site_calc_flag
_atom_site_refinement_flags_posn
_atom_site_refinement_flags_adp
_atom_site_refinement_flags_occupancy
_atom_site_disorder_assembly
_atom_site_disorder_group
I1 I 0.60433(2) 0.51089(4) 0.50489(4) 0.08039(19) Uani 1 1 d . . . . .
Cl2 Cl 0.33554(15) 0.8545(3) 0.4054(2) 0.1484(10) Uani 1 1 d DG . . . .
Cl1 Cl 0.31377(13) 1.1225(3) 0.36972(15) 0.1174(8) Uani 1 1 d D . . . .
N1 N 0.3400(2) 0.4753(3) 0.52807(19) 0.0398(9) Uani 1 1 d . . . . .
C1 C 0.3781(3) 0.4943(5) 0.3951(3) 0.0450(13) Uani 1 1 d . . . . .
C2 C 0.4363(3) 0.4988(6) 0.3401(3) 0.0627(15) Uani 1 1 d . . . . .
H2 H 0.4848 0.4983 0.3568 0.075 Uiso 1 1 calc R U . . .
C3 C 0.4194(4) 0.5038(6) 0.2617(4) 0.078(2) Uani 1 1 d . . . . .
H3 H 0.4568 0.5042 0.2246 0.094 Uiso 1 1 calc R U . . .
C4 C 0.3472(3) 0.5082(6) 0.2372(4) 0.0734(18) Uani 1 1 d . . . . .
H4 H 0.3370 0.5133 0.1837 0.088 Uiso 1 1 calc R U . . .
C5 C 0.2900(3) 0.5051(5) 0.2899(3) 0.0599(14) Uani 1 1 d . . . . .
H5 H 0.2419 0.5084 0.2720 0.072 Uiso 1 1 calc R U . . .
C6 C 0.3046(2) 0.4969(5) 0.3706(3) 0.0451(11) Uani 1 1 d . . . . .
C7 C 0.2491(3) 0.4896(5) 0.4290(3) 0.0445(12) Uani 1 1 d . . . . .
C8 C 0.26612(18) 0.4805(4) 0.5062(4) 0.0411(9) Uani 1 1 d . . . . .
C9 C 0.3934(3) 0.4828(4) 0.4757(3) 0.0452(11) Uani 1 1 d . . . . .
H9 H 0.4418 0.4805 0.4926 0.054 Uiso 1 1 calc R U . . .
C10 C 0.1697(3) 0.4872(6) 0.4056(3) 0.0563(15) Uani 1 1 d . . . . .
C11 C 0.1349(3) 0.3710(8) 0.3985(4) 0.080(2) Uani 1 1 d . . . . .
H11 H 0.1607 0.2955 0.4070 0.096 Uiso 1 1 calc R U . . .
C12 C 0.0613(4) 0.3666(11) 0.3789(5) 0.113(3) Uani 1 1 d . . . . .
H12 H 0.0378 0.2882 0.3733 0.136 Uiso 1 1 calc R U . . .
C13 C 0.0237(4) 0.4773(12) 0.3679(5) 0.126(4) Uani 1 1 d . . . . .
H13 H -0.0255 0.4734 0.3541 0.152 Uiso 1 1 calc R U . . .
C14 C 0.0565(4) 0.5947(11) 0.3765(5) 0.134(4) Uani 1 1 d . . . . .
H14 H 0.0298 0.6698 0.3704 0.161 Uiso 1 1 calc R U . . .
C15 C 0.1311(4) 0.5983(9) 0.3949(5) 0.099(3) Uani 1 1 d . . . . .
H15 H 0.1547 0.6768 0.3999 0.119 Uiso 1 1 calc R U . . .
C16 C 0.2104(3) 0.4801(5) 0.5700(3) 0.0470(13) Uani 1 1 d . . . . .
C17 C 0.1870(3) 0.3692(7) 0.6032(4) 0.088(2) Uani 1 1 d . . . . .
H17 H 0.2076 0.2916 0.5881 0.106 Uiso 1 1 calc R U . . .
C18 C 0.1321(4) 0.3720(12) 0.6599(5) 0.124(4) Uani 1 1 d . . . . .
H18 H 0.1173 0.2961 0.6837 0.149 Uiso 1 1 calc R U . . .
C19 C 0.1004(5) 0.4825(14) 0.6807(5) 0.140(5) Uani 1 1 d . . . . .
H19 H 0.0638 0.4829 0.7186 0.168 Uiso 1 1 calc R U . . .
C20 C 0.1217(4) 0.5939(12) 0.6465(6) 0.120(4) Uani 1 1 d . . . . .
H20 H 0.0998 0.6708 0.6608 0.145 Uiso 1 1 calc R U . . .
C21 C 0.1766(3) 0.5914(8) 0.5897(4) 0.087(2) Uani 1 1 d . . . . .
H21 H 0.1903 0.6671 0.5648 0.105 Uiso 1 1 calc R U . . .
C22 C 0.3597(3) 0.4535(5) 0.6104(3) 0.0387(11) Uani 1 1 d . . . . .
C23 C 0.3641(3) 0.5580(5) 0.6601(3) 0.0480(12) Uani 1 1 d . . . . .
C24 C 0.3794(3) 0.5312(6) 0.7390(4) 0.0555(14) Uani 1 1 d . . . . .
H24 H 0.3830 0.5982 0.7748 0.067 Uiso 1 1 calc R U . . .
C25 C 0.3892(3) 0.4083(7) 0.7645(3) 0.0598(15) Uani 1 1 d . . . . .
H25 H 0.3982 0.3927 0.8175 0.072 Uiso 1 1 calc R U . . .
C26 C 0.3859(3) 0.3082(5) 0.7130(3) 0.0546(13) Uani 1 1 d . . . . .
H26 H 0.3936 0.2254 0.7313 0.065 Uiso 1 1 calc R U . . .
C27 C 0.3714(2) 0.3275(5) 0.6338(3) 0.0457(12) Uani 1 1 d . . . . .
C28 C 0.3703(3) 0.2159(5) 0.5772(3) 0.0612(14) Uani 1 1 d . . . . .
H28 H 0.3463 0.2445 0.5287 0.073 Uiso 1 1 calc R U . . .
C29 C 0.3289(4) 0.0998(6) 0.6076(5) 0.091(2) Uani 1 1 d . . . . .
H29A H 0.3567 0.0595 0.6486 0.136 Uiso 1 1 calc R U . . .
H29B H 0.3215 0.0402 0.5653 0.136 Uiso 1 1 calc R U . . .
H29C H 0.2824 0.1264 0.6280 0.136 Uiso 1 1 calc R U . . .
C30 C 0.4486(4) 0.1758(7) 0.5563(5) 0.104(2) Uani 1 1 d . . . . .
H30A H 0.4757 0.2493 0.5389 0.157 Uiso 1 1 calc R U . . .
H30B H 0.4474 0.1131 0.5151 0.157 Uiso 1 1 calc R U . . .
H30C H 0.4719 0.1399 0.6019 0.157 Uiso 1 1 calc R U . . .
C31 C 0.3570(3) 0.6943(5) 0.6318(3) 0.0559(14) Uani 1 1 d . . . . .
H31 H 0.3326 0.6922 0.5805 0.067 Uiso 1 1 calc R U . . .
C32 C 0.3103(3) 0.7763(5) 0.6866(4) 0.0796(18) Uani 1 1 d . . . . .
H32A H 0.2679 0.7287 0.7025 0.119 Uiso 1 1 calc R U . . .
H32B H 0.2953 0.8525 0.6596 0.119 Uiso 1 1 calc R U . . .
H32C H 0.3384 0.7991 0.7322 0.119 Uiso 1 1 calc R U . . .
C33 C 0.4329(3) 0.7542(6) 0.6198(5) 0.091(2) Uani 1 1 d . . . . .
H33A H 0.4563 0.7654 0.6699 0.137 Uiso 1 1 calc R U . . .
H33B H 0.4278 0.8358 0.5944 0.137 Uiso 1 1 calc R U . . .
H33C H 0.4622 0.6987 0.5875 0.137 Uiso 1 1 calc R U . . .
C34 C 0.2769(4) 0.9696(8) 0.3682(6) 0.120(3) Uani 1 1 d D . . . .
H34A H 0.2321 0.9691 0.3987 0.144 Uiso 1 1 calc R U . . .
H34B H 0.2645 0.9475 0.3144 0.144 Uiso 1 1 calc R U . . .

loop_
_atom_site_aniso_label
_atom_site_aniso_U_11
_atom_site_aniso_U_22
_atom_site_aniso_U_33
_atom_site_aniso_U_23
_atom_site_aniso_U_13
_atom_site_aniso_U_12
I1 0.0560(2) 0.1277(4) 0.0575(2) 0.0071(4) -0.0021(3) 0.0004(2)
Cl2 0.143(2) 0.127(2) 0.175(3) 0.0089(19) 0.0051(19) 0.0069(16)
Cl1 0.1115(15) 0.135(2) 0.1056(15) -0.0080(14) -0.0053(12) 0.0213(14)
N1 0.034(2) 0.050(2) 0.036(2) 0.0046(17) -0.0005(15) 0.0017(15)
C1 0.040(3) 0.060(4) 0.035(3) 0.004(3) 0.002(2) -0.001(2)
C2 0.039(3) 0.104(5) 0.045(3) 0.007(3) 0.007(2) -0.004(3)
C3 0.058(4) 0.135(7) 0.042(4) 0.008(4) 0.018(3) -0.006(4)
C4 0.067(4) 0.121(6) 0.032(3) 0.010(3) 0.001(3) -0.006(3)
C5 0.050(3) 0.093(4) 0.036(3) 0.008(3) -0.004(2) -0.008(3)
C6 0.037(3) 0.059(3) 0.040(2) 0.007(2) 0.0008(19) -0.002(2)
C7 0.035(3) 0.062(3) 0.037(3) 0.007(2) -0.003(2) -0.002(2)
C8 0.0321(18) 0.052(2) 0.039(2) 0.005(3) 0.000(3) 0.0012(16)
C9 0.036(3) 0.061(3) 0.039(2) 0.003(2) -0.002(2) 0.000(2)
C10 0.034(3) 0.104(5) 0.031(3) 0.013(3) -0.001(2) -0.009(3)
C11 0.049(4) 0.118(6) 0.073(5) -0.023(4) 0.005(3) -0.020(4)
C12 0.060(5) 0.192(10) 0.087(6) -0.038(6) 0.014(4) -0.050(5)
C13 0.039(4) 0.274(15) 0.066(5) 0.053(7) -0.008(3) -0.022(6)
C14 0.050(4) 0.209(11) 0.142(8) 0.117(8) -0.003(5) 0.009(6)
C15 0.050(4) 0.130(7) 0.116(6) 0.074(6) -0.009(4) 0.001(4)
C16 0.032(3) 0.076(4) 0.033(3) 0.004(3) -0.003(2) 0.009(2)
C17 0.056(4) 0.117(6) 0.092(5) 0.045(4) 0.031(4) 0.011(4)
C18 0.068(5) 0.210(11) 0.093(6) 0.066(7) 0.026(5) 0.002(6)
C19 0.060(6) 0.302(17) 0.057(5) -0.018(7) 0.020(4) -0.008(7)
C20 0.057(5) 0.184(10) 0.120(8) -0.081(8) 0.022(5) 0.010(6)
C21 0.056(4) 0.107(6) 0.099(5) -0.026(5) 0.012(4) 0.005(4)
C22 0.040(3) 0.046(3) 0.030(3) 0.002(2) -0.006(2) 0.003(2)
C23 0.040(3) 0.060(3) 0.044(3) 0.001(3) 0.002(2) -0.002(2)
C24 0.056(3) 0.073(4) 0.038(3) -0.015(3) -0.009(3) -0.004(3)
C25 0.056(4) 0.090(5) 0.034(3) 0.010(3) -0.008(2) -0.003(3)
C26 0.054(3) 0.066(3) 0.044(3) 0.018(3) -0.005(2) 0.002(2)
C27 0.042(3) 0.056(3) 0.039(3) 0.004(2) 0.000(2) -0.003(2)
C28 0.077(4) 0.058(3) 0.049(3) 0.002(3) -0.001(3) 0.005(3)
C29 0.112(6) 0.056(4) 0.105(6) -0.002(4) 0.008(5) -0.010(4)
C30 0.097(5) 0.096(5) 0.120(6) -0.021(5) 0.037(5) 0.017(4)
C31 0.060(3) 0.053(3) 0.054(3) -0.006(3) 0.005(3) -0.003(2)
C32 0.083(4) 0.068(4) 0.088(5) -0.007(4) 0.014(4) 0.009(3)
C33 0.076(4) 0.067(4) 0.131(6) 0.001(4) 0.024(4) -0.013(3)
C34 0.064(5) 0.185(10) 0.111(7) -0.022(6) -0.005(4) -0.011(5)

loop_
_atom_type_symbol
_atom_type_description
_atom_type_scat_dispersion_real
_atom_type_scat_dispersion_imag
_atom_type_scat_source
C C 0.0033 0.0016 'International Tables Vol C Tables 4.2.6.8 and 6.1.1.4'
H H 0.0000 0.0000 'International Tables Vol C Tables 4.2.6.8 and 6.1.1.4'
N N 0.0061 0.0033 'International Tables Vol C Tables 4.2.6.8 and 6.1.1.4'
I I -0.4742 1.8119 'International Tables Vol C Tables 4.2.6.8 and 6.1.1.4'
Cl Cl 0.1484 0.1585 'International Tables Vol C Tables 4.2.6.8 and 6.1.1.4'

loop_
_geom_angle_atom_site_label_1
_geom_angle_atom_site_label_2
_geom_angle_atom_site_label_3
_geom_angle
_geom_angle_site_symmetry_1
_geom_angle_site_symmetry_3
_geom_angle_publ_flag
C9 N1 C8 122.0(4) . . ?
C9 N1 C22 118.1(4) . . ?
C8 N1 C22 119.8(4) . . ?
C9 C1 C6 118.7(4) . . ?
C9 C1 C2 119.9(5) . . ?
C6 C1 C2 121.4(5) . . ?
C3 C2 C1 118.3(5) . . ?
C3 C2 H2 120.8 . . ?
C1 C2 H2 120.8 . . ?
C2 C3 C4 120.6(6) . . ?
C2 C3 H3 119.7 . . ?
C4 C3 H3 119.7 . . ?
C5 C4 C3 121.8(6) . . ?
C5 C4 H4 119.1 . . ?
C3 C4 H4 119.1 . . ?
C4 C5 C6 119.5(5) . . ?
C4 C5 H5 120.2 . . ?
C6 C5 H5 120.2 . . ?
C5 C6 C1 118.3(4) . . ?
C5 C6 C7 123.4(4) . . ?
C1 C6 C7 118.2(4) . . ?
C8 C7 C6 121.2(4) . . ?
C8 C7 C10 118.5(4) . . ?
C6 C7 C10 120.3(4) . . ?
C7 C8 N1 118.7(5) . . ?
C7 C8 C16 123.4(4) . . ?
N1 C8 C16 117.8(5) . . ?
N1 C9 C1 121.0(4) . . ?
N1 C9 H9 119.5 . . ?
C1 C9 H9 119.5 . . ?
C15 C10 C11 119.8(6) . . ?
C15 C10 C7 121.1(6) . . ?
C11 C10 C7 119.0(6) . . ?
C10 C11 C12 120.0(7) . . ?
C10 C11 H11 120.0 . . ?
C12 C11 H11 120.0 . . ?
C13 C12 C11 119.7(8) . . ?
C13 C12 H12 120.1 . . ?
C11 C12 H12 120.1 . . ?
C12 C13 C14 121.6(7) . . ?
C12 C13 H13 119.2 . . ?
C14 C13 H13 119.2 . . ?
C13 C14 C15 118.3(9) . . ?
C13 C14 H14 120.9 . . ?
C15 C14 H14 120.9 . . ?
C10 C15 C14 120.5(8) . . ?
C10 C15 H15 119.7 . . ?
C14 C15 H15 119.7 . . ?
C17 C16 C21 119.1(6) . . ?
C17 C16 C8 121.4(5) . . ?
C21 C16 C8 119.2(5) . . ?
C16 C17 C18 119.8(8) . . ?
C16 C17 H17 120.1 . . ?
C18 C17 H17 120.1 . . ?
C19 C18 C17 120.8(9) . . ?
C19 C18 H18 119.6 . . ?
C17 C18 H18 119.6 . . ?
C18 C19 C20 120.2(8) . . ?
C18 C19 H19 119.9 . . ?
C20 C19 H19 119.9 . . ?
C19 C20 C21 119.2(10) . . ?
C19 C20 H20 120.4 . . ?
C21 C20 H20 120.4 . . ?
C16 C21 C20 120.9(9) . . ?
C16 C21 H21 119.6 . . ?
C20 C21 H21 119.6 . . ?
C23 C22 C27 124.2(5) . . ?
C23 C22 N1 118.5(4) . . ?
C27 C22 N1 117.3(4) . . ?
C22 C23 C24 116.1(5) . . ?
C22 C23 C31 123.0(5) . . ?
C24 C23 C31 120.8(5) . . ?
C25 C24 C23 121.2(5) . . ?
C25 C24 H24 119.4 . . ?
C23 C24 H24 119.4 . . ?
C26 C25 C24 120.6(5) . . ?
C26 C25 H25 119.7 . . ?
C24 C25 H25 119.7 . . ?
C25 C26 C27 121.3(5) . . ?
C25 C26 H26 119.3 . . ?
C27 C26 H26 119.3 . . ?
C26 C27 C22 116.4(5) . . ?
C26 C27 C28 120.6(5) . . ?
C22 C27 C28 123.0(4) . . ?
C27 C28 C29 113.9(5) . . ?
C27 C28 C30 110.3(5) . . ?
C29 C28 C30 109.0(5) . . ?
C27 C28 H28 107.8 . . ?
C29 C28 H28 107.8 . . ?
C30 C28 H28 107.8 . . ?
C28 C29 H29A 109.5 . . ?
C28 C29 H29B 109.5 . . ?
H29A C29 H29B 109.5 . . ?
C28 C29 H29C 109.5 . . ?
H29A C29 H29C 109.5 . . ?
H29B C29 H29C 109.5 . . ?
C28 C30 H30A 109.5 . . ?
C28 C30 H30B 109.5 . . ?
H30A C30 H30B 109.5 . . ?
C28 C30 H30C 109.5 . . ?
H30A C30 H30C 109.5 . . ?
H30B C30 H30C 109.5 . . ?
C23 C31 C32 112.5(5) . . ?
C23 C31 C33 110.4(4) . . ?
C32 C31 C33 111.0(4) . . ?
C23 C31 H31 107.6 . . ?
C32 C31 H31 107.6 . . ?
C33 C31 H31 107.6 . . ?
C31 C32 H32A 109.5 . . ?
C31 C32 H32B 109.5 . . ?
H32A C32 H32B 109.5 . . ?
C31 C32 H32C 109.5 . . ?
H32A C32 H32C 109.5 . . ?
H32B C32 H32C 109.5 . . ?
C31 C33 H33A 109.5 . . ?
C31 C33 H33B 109.5 . . ?
H33A C33 H33B 109.5 . . ?
C31 C33 H33C 109.5 . . ?
H33A C33 H33C 109.5 . . ?
H33B C33 H33C 109.5 . . ?
Cl2 C34 Cl1 113.2(4) . . ?
Cl2 C34 H34A 108.9 . . ?
Cl1 C34 H34A 108.9 . . ?
Cl2 C34 H34B 108.9 . . ?
Cl1 C34 H34B 108.9 . . ?
H34A C34 H34B 107.8 . . ?

loop_
_geom_bond_atom_site_label_1
_geom_bond_atom_site_label_2
_geom_bond_distance
_geom_bond_site_symmetry_2
_geom_bond_publ_flag
Cl2 C34 1.730(8) . ?
Cl1 C34 1.734(8) . ?
N1 C9 1.323(5) . ?
N1 C8 1.402(5) . ?
N1 C22 1.463(6) . ?
C1 C9 1.405(7) . ?
C1 C6 1.406(7) . ?
C1 C2 1.417(8) . ?
C2 C3 1.369(8) . ?
C2 H2 0.9300 . ?
C3 C4 1.386(10) . ?
C3 H3 0.9300 . ?
C4 C5 1.378(8) . ?
C4 H4 0.9300 . ?
C5 C6 1.401(7) . ?
C5 H5 0.9300 . ?
C6 C7 1.422(7) . ?
C7 C8 1.353(9) . ?
C7 C10 1.505(7) . ?
C8 C16 1.488(8) . ?
C9 H9 0.9300 . ?
C10 C15 1.371(10) . ?
C10 C11 1.375(9) . ?
C11 C12 1.386(10) . ?
C11 H11 0.9300 . ?
C12 C13 1.358(13) . ?
C12 H12 0.9300 . ?
C13 C14 1.373(14) . ?
C13 H13 0.9300 . ?
C14 C15 1.399(10) . ?
C14 H14 0.9300 . ?
C15 H15 0.9300 . ?
C16 C17 1.357(8) . ?
C16 C21 1.359(8) . ?
C17 C18 1.392(10) . ?
C17 H17 0.9300 . ?
C18 C19 1.339(13) . ?
C18 H18 0.9300 . ?
C19 C20 1.357(15) . ?
C19 H19 0.9300 . ?
C20 C21 1.394(10) . ?
C20 H20 0.9300 . ?
C21 H21 0.9300 . ?
C22 C23 1.383(7) . ?
C22 C27 1.393(7) . ?
C23 C24 1.399(8) . ?
C23 C31 1.509(7) . ?
C24 C25 1.366(9) . ?
C24 H24 0.9300 . ?
C25 C26 1.366(8) . ?
C25 H25 0.9300 . ?
C26 C27 1.387(7) . ?
C26 H26 0.9300 . ?
C27 C28 1.512(7) . ?
C28 C29 1.520(8) . ?
C28 C30 1.532(8) . ?
C28 H28 0.9800 . ?
C29 H29A 0.9600 . ?
C29 H29B 0.9600 . ?
C29 H29C 0.9600 . ?
C30 H30A 0.9600 . ?
C30 H30B 0.9600 . ?
C30 H30C 0.9600 . ?
C31 C32 1.526(7) . ?
C31 C33 1.536(7) . ?
C31 H31 0.9800 . ?
C32 H32A 0.9600 . ?
C32 H32B 0.9600 . ?
C32 H32C 0.9600 . ?
C33 H33A 0.9600 . ?
C33 H33B 0.9600 . ?
C33 H33C 0.9600 . ?
C34 H34A 0.9700 . ?
C34 H34B 0.9700 . ?

loop_
_geom_hbond_atom_site_label_D
_geom_hbond_atom_site_label_H
_geom_hbond_atom_site_label_A
_geom_hbond_distance_DH
_geom_hbond_distance_HA
_geom_hbond_distance_DA
_geom_hbond_angle_DHA
_geom_hbond_site_symmetry_A
C34 H34A I1 0.97 2.96 3.924(9) 173.1 3_465
C9 H9 I1 0.93 2.99 3.897(5) 164.1 .
C9 H9 I1 0.93 2.99 3.897(5) 164.1 .
C34 H34A I1 0.97 2.96 3.924(9) 173.1 3_465

loop_
_geom_torsion_atom_site_label_1
_geom_torsion_atom_site_label_2
_geom_torsion_atom_site_label_3
_geom_torsion_atom_site_label_4
_geom_torsion
_geom_torsion_site_symmetry_1
_geom_torsion_site_symmetry_2
_geom_torsion_site_symmetry_3
_geom_torsion_site_symmetry_4
_geom_torsion_publ_flag
C9 C1 C2 C3 176.9(6) . . . . ?
C6 C1 C2 C3 -1.0(9) . . . . ?
C1 C2 C3 C4 1.9(10) . . . . ?
C2 C3 C4 C5 -1.4(10) . . . . ?
C3 C4 C5 C6 -0.2(9) . . . . ?
C4 C5 C6 C1 1.1(8) . . . . ?
C4 C5 C6 C7 -178.2(5) . . . . ?
C9 C1 C6 C5 -178.4(5) . . . . ?
C2 C1 C6 C5 -0.5(8) . . . . ?
C9 C1 C6 C7 0.9(7) . . . . ?
C2 C1 C6 C7 178.8(5) . . . . ?
C5 C6 C7 C8 179.3(5) . . . . ?
C1 C6 C7 C8 0.0(7) . . . . ?
C5 C6 C7 C10 1.5(8) . . . . ?
C1 C6 C7 C10 -177.8(5) . . . . ?
C6 C7 C8 N1 -1.5(7) . . . . ?
C10 C7 C8 N1 176.4(4) . . . . ?
C6 C7 C8 C16 176.4(5) . . . . ?
C10 C7 C8 C16 -5.8(7) . . . . ?
C9 N1 C8 C7 2.1(6) . . . . ?
C22 N1 C8 C7 -174.4(4) . . . . ?
C9 N1 C8 C16 -175.9(4) . . . . ?
C22 N1 C8 C16 7.6(6) . . . . ?
C8 N1 C9 C1 -1.1(6) . . . . ?
C22 N1 C9 C1 175.4(4) . . . . ?
C6 C1 C9 N1 -0.4(7) . . . . ?
C2 C1 C9 N1 -178.3(5) . . . . ?
C8 C7 C10 C15 94.6(6) . . . . ?
C6 C7 C10 C15 -87.6(7) . . . . ?
C8 C7 C10 C11 -82.4(6) . . . . ?
C6 C7 C10 C11 95.5(6) . . . . ?
C15 C10 C11 C12 1.5(10) . . . . ?
C7 C10 C11 C12 178.5(5) . . . . ?
C10 C11 C12 C13 -1.0(11) . . . . ?
C11 C12 C13 C14 -0.8(13) . . . . ?
C12 C13 C14 C15 2.0(14) . . . . ?
C11 C10 C15 C14 -0.2(11) . . . . ?
C7 C10 C15 C14 -177.2(6) . . . . ?
C13 C14 C15 C10 -1.5(12) . . . . ?
C7 C8 C16 C17 98.5(6) . . . . ?
N1 C8 C16 C17 -83.6(6) . . . . ?
C7 C8 C16 C21 -74.5(7) . . . . ?
N1 C8 C16 C21 103.4(5) . . . . ?
C21 C16 C17 C18 -3.7(10) . . . . ?
C8 C16 C17 C18 -176.7(6) . . . . ?
C16 C17 C18 C19 1.9(13) . . . . ?
C17 C18 C19 C20 -0.1(16) . . . . ?
C18 C19 C20 C21 0.1(16) . . . . ?
C17 C16 C21 C20 3.8(10) . . . . ?
C8 C16 C21 C20 177.0(6) . . . . ?
C19 C20 C21 C16 -2.0(13) . . . . ?
C9 N1 C22 C23 97.2(5) . . . . ?
C8 N1 C22 C23 -86.3(5) . . . . ?
C9 N1 C22 C27 -84.1(5) . . . . ?
C8 N1 C22 C27 92.4(5) . . . . ?
C27 C22 C23 C24 -1.8(7) . . . . ?
N1 C22 C23 C24 176.8(5) . . . . ?
C27 C22 C23 C31 175.1(5) . . . . ?
N1 C22 C23 C31 -6.3(7) . . . . ?
C22 C23 C24 C25 -0.1(8) . . . . ?
C31 C23 C24 C25 -177.0(5) . . . . ?
C23 C24 C25 C26 1.5(8) . . . . ?
C24 C25 C26 C27 -1.1(8) . . . . ?
C25 C26 C27 C22 -0.6(7) . . . . ?
C25 C26 C27 C28 178.0(5) . . . . ?
C23 C22 C27 C26 2.1(7) . . . . ?
N1 C22 C27 C26 -176.5(4) . . . . ?
C23 C22 C27 C28 -176.5(5) . . . . ?
N1 C22 C27 C28 4.9(7) . . . . ?
C26 C27 C28 C29 45.0(7) . . . . ?
C22 C27 C28 C29 -136.4(5) . . . . ?
C26 C27 C28 C30 -77.9(6) . . . . ?
C22 C27 C28 C30 100.8(6) . . . . ?
C22 C23 C31 C32 137.9(5) . . . . ?
C24 C23 C31 C32 -45.4(7) . . . . ?
C22 C23 C31 C33 -97.5(6) . . . . ?
C24 C23 C31 C33 79.2(6) . . . . ?
